data_7156307
loop_
_publ_author_name
'Murugan, Arumugavel'
'Gorantla, Koteswar Rao'
'Mallik, Bhabani S.'
'Sharada, Duddu S.'

_publ_section_title
;
 Iron promoted C3-H nitration of 2H-indazole: direct access to
 3-nitro-2H-indazoles.
;
_journal_issue 28
_journal_name_full 'Organic &amp; biomolecular chemistry'
_journal_page_first 5113
_journal_page_last 5118
_journal_paper_doi 10.1039/c8ob00931g
_journal_volume 16
_journal_year 2018
_chemical_formula_moiety 'C15 H11 N3 O3'
_chemical_formula_sum 'C15 H11 N3 O3'
_chemical_formula_weight 281.27
_chemical_melting_point 443.15
_chemical_name_systematic 1-(3-(3-nitro-2H-indazol-2-yl)phenyl)ethanone
_space_group_crystal_system triclinic
_space_group_IT_number 2
_space_group_name_Hall '-P 1'
_space_group_name_H-M_alt 'P -1'
_symmetry_Int_Tables_number 2
_symmetry_space_group_name_Hall '-P 1'
_symmetry_space_group_name_H-M 'P -1'
_atom_sites_solution_primary direct
_audit_creation_date 2018-02-23
_audit_creation_method
;
Olex2 1.2
(compiled 2017.08.10 svn.r3458 for OlexSys, GUI svn.r5381)
;
_audit_update_record
;
2018-02-23 deposited with the CCDC.
2018-06-29 downloaded from the CCDC.
;
_cell_angle_alpha 91.064(17)
_cell_angle_beta 108.89(2)
_cell_angle_gamma 113.92(2)
_cell_formula_units_Z 2
_cell_length_a 7.8053(18)
_cell_length_b 8.2606(17)
_cell_length_c 11.869(2)
_cell_measurement_reflns_used 916
_cell_measurement_temperature 293(2)
_cell_measurement_theta_max 28.9384
_cell_measurement_theta_min 2.9446
_cell_volume 651.9(3)
_computing_cell_refinement
;
CrysAlisPro, Agilent Technologies,
Version 1.171.35.19 (release 27-10-2011 CrysAlis171 .NET)
(compiled Oct 27 2011,15:02:11)
;
_computing_data_collection
;
CrysAlisPro, Agilent Technologies,
Version 1.171.35.19 (release 27-10-2011 CrysAlis171 .NET)
(compiled Oct 27 2011,15:02:11)
;
_computing_data_reduction
;
CrysAlisPro, Agilent Technologies,
Version 1.171.35.19 (release 27-10-2011 CrysAlis171 .NET)
(compiled Oct 27 2011,15:02:11)
;
_computing_molecular_graphics 'Olex2 (Dolomanov et al., 2009)'
_computing_publication_material 'Olex2 (Dolomanov et al., 2009)'
_computing_structure_refinement 'olex2.refine (Bourhis et al., 2015)'
_computing_structure_solution 'ShelXS (Sheldrick, 2008)'
_diffrn_ambient_temperature 293(2)
_diffrn_detector_area_resol_mean 16.1293
_diffrn_measured_fraction_theta_full 1
_diffrn_measured_fraction_theta_max 1
_diffrn_measurement_details
;
#__ type_ start__ end____ width___ exp.time_
  1 omega  -82.00   11.00   1.0000   21.3500
omega____ theta____ kappa____ phi______ frames
    -      -18.3513  -77.0000    0.0000 93

#__ type_ start__ end____ width___ exp.time_
  2 omega  -86.00  -55.00   1.0000   21.3500
omega____ theta____ kappa____ phi______ frames
    -      -18.3513  -77.0000  -30.0000 31

#__ type_ start__ end____ width___ exp.time_
  3 omega   -4.00   23.00   1.0000   21.3500
omega____ theta____ kappa____ phi______ frames
    -      -18.3513  -99.0000 -150.0000 27

#__ type_ start__ end____ width___ exp.time_
  4 omega  -48.00   40.00   1.0000   21.3500
omega____ theta____ kappa____ phi______ frames
    -       20.2263  -57.0000   90.0000 88

#__ type_ start__ end____ width___ exp.time_
  5 omega    7.00   62.00   1.0000   21.3500
omega____ theta____ kappa____ phi______ frames
    -       20.2263   57.0000 -150.0000 55

#__ type_ start__ end____ width___ exp.time_
  6 omega   70.00   98.00   1.0000   21.3500
omega____ theta____ kappa____ phi______ frames
    -       20.2263  178.0000    0.0000 28

#__ type_ start__ end____ width___ exp.time_
  7 omega   30.00   89.00   1.0000   21.3500
omega____ theta____ kappa____ phi______ frames
    -       20.2263   57.0000 -120.0000 59

#__ type_ start__ end____ width___ exp.time_
  8 omega  -52.00   19.00   1.0000   21.3500
omega____ theta____ kappa____ phi______ frames
    -       20.2263  -38.0000 -120.0000 71
;
_diffrn_measurement_device_type 'SuperNova, Dual, Cu at zero, Eos'
_diffrn_measurement_method '\w scans'
_diffrn_orient_matrix_UB_11 0.0878554000
_diffrn_orient_matrix_UB_12 0.0809461000
_diffrn_orient_matrix_UB_13 0.0102562000
_diffrn_orient_matrix_UB_21 0.0332397000
_diffrn_orient_matrix_UB_22 -0.0442613000
_diffrn_orient_matrix_UB_23 -0.0340362000
_diffrn_orient_matrix_UB_31 -0.0506083000
_diffrn_orient_matrix_UB_32 0.0240199000
_diffrn_orient_matrix_UB_33 -0.0533940000
_diffrn_radiation_monochromator mirror
_diffrn_radiation_type 'Mo K\a'
_diffrn_radiation_wavelength 0.71073
_diffrn_reflns_av_R_equivalents 0.0387
_diffrn_reflns_av_unetI/netI 0.0936
_diffrn_reflns_limit_h_max 9
_diffrn_reflns_limit_h_min -10
_diffrn_reflns_limit_k_max 11
_diffrn_reflns_limit_k_min -10
_diffrn_reflns_limit_l_max 15
_diffrn_reflns_limit_l_min -16
_diffrn_reflns_number 5672
_diffrn_reflns_theta_full 29.0056
_diffrn_reflns_theta_max 29.01
_diffrn_reflns_theta_min 2.95
_diffrn_source 'SuperNova (Mo) X-ray Source'
_exptl_absorpt_coefficient_mu 0.103
_exptl_absorpt_correction_T_max 1.00000
_exptl_absorpt_correction_T_min 0.60417
_exptl_absorpt_correction_type multi-scan
_exptl_absorpt_process_details
;
CrysAlisPro, Agilent Technologies,
Version 1.171.35.19 (release 27-10-2011 CrysAlis171 .NET)
(compiled Oct 27 2011,15:02:11)
Empirical absorption correction using spherical harmonics,
 implemented in SCALE3 ABSPACK scaling algorithm.
;
_exptl_crystal_colour Yellow
_exptl_crystal_density_diffrn 1.4329
_exptl_crystal_description irregular
_exptl_crystal_F_000 292.1382
_exptl_crystal_recrystallization_method 'Re-crystallisation from solvent: Dichloromethane'
_exptl_crystal_size_max 0.06
_exptl_crystal_size_mid 0.04
_exptl_crystal_size_min 0.02
_refine_diff_density_max 0.4258
_refine_diff_density_min -0.4612
_refine_diff_density_rms 0.1180
_refine_ls_d_res_high 0.7329
_refine_ls_d_res_low 6.9117
_refine_ls_goodness_of_fit_ref 1.0545
_refine_ls_hydrogen_treatment noref
_refine_ls_matrix_type full
_refine_ls_number_constraints 0
_refine_ls_number_parameters 190
_refine_ls_number_reflns 2992
_refine_ls_number_restraints 0
_refine_ls_restrained_S_all 1.0545
_refine_ls_R_factor_all 0.1431
_refine_ls_R_factor_gt 0.0643
_refine_ls_shift/su_max 0.0002
_refine_ls_shift/su_mean 0.0001
_refine_ls_structure_factor_coef Fsqd
_refine_ls_weighting_details 'w=1/[\s^2^(Fo^2^)+(0.0344P)^2^] where P=(Fo^2^+2Fc^2^)/3'
_refine_ls_weighting_scheme calc
_refine_ls_wR_factor_gt 0.1060
_refine_ls_wR_factor_ref 0.1402
_reflns_Friedel_coverage 0.0
_reflns_limit_h_max 9
_reflns_limit_h_min -10
_reflns_limit_k_max 10
_reflns_limit_k_min -11
_reflns_limit_l_max 16
_reflns_limit_l_min 0
_reflns_number_gt 1505
_reflns_number_total 2992
_reflns_threshold_expression I>=2u(I)
_cod_data_source_file c8ob00931g2.cif
_cod_data_source_block exp_7218
_cod_depositor_comments 'Adding full bibliography for 7156307.cif.'
_cod_database_code 7156307
_chemical_oxdiff_formula 'C23 H14 N2 O2'
_reflns_odcompleteness_completeness 99.85
_reflns_odcompleteness_iscentric 1
_reflns_odcompleteness_theta 26.32
_olex2_refinement_description
;
1. Others
 Fixed Uiso: H1AA(0.053) H9(0.048) H13(0.054) H11(0.058) H3(0.057) H12(0.061)
 H6(0.062) H5(0.067) H15a(0.1) H15b(0.1) H15c(0.1) H4(0.067)
 Fixed X: H1AA(0.9446) H9(0.7245) H13(0.7233) H11(0.7709) H3(0.4686)
 H12(0.7501) H6(1.0314) H5(0.9248) H15a(0.9461) H15b(0.8211) H15c(0.7167)
 H4(0.65)
 Fixed Y: H1AA(0.6155) H9(0.0982) H13(0.5707) H11(0.261) H3(0.2601)
 H12(0.5196) H6(0.7807) H5(0.7451) H15a(0.0579) H15b(-0.1509) H15c(-0.0319)
 H4(0.4885)
 Fixed Z: H1AA(0.245) H9(0.288) H13(0.3684) H11(0.6214) H3(-0.1819)
 H12(0.5628) H6(0.0632) H5(-0.1434) H15a(0.675) H15b(0.635) H15c(0.6556) H4(-
 0.2638)
;
_olex2_submission_special_instructions 'No special instructions were received'

loop_
_space_group_symop_id
_space_group_symop_operation_xyz
1 x,y,z
2 -x,-y,-z

loop_
_atom_site_label
_atom_site_type_symbol
_atom_site_fract_x
_atom_site_fract_y
_atom_site_fract_z
_atom_site_U_iso_or_equiv
_atom_site_adp_type
_atom_site_occupancy
O1 O 0.3558(3) 0.0615(3) 0.1410(2) 0.0650(7) Uani 1.000000
O2 O 0.3098(3) 0.0455(3) -0.05037(19) 0.0614(6) Uani 1.000000
O3 O 0.7393(3) -0.1307(3) 0.4200(2) 0.0681(7) Uani 1.000000
N1 N 0.8513(3) 0.5365(3) 0.1870(2) 0.0426(6) Uani 1.000000
N2 N 0.7081(3) 0.3774(3) 0.19185(19) 0.0377(6) Uani 1.000000
N3 N 0.4061(3) 0.1197(3) 0.0567(2) 0.0461(6) Uani 1.000000
C1 C 0.5823(4) 0.2836(3) 0.0784(2) 0.0373(7) Uani 1.000000
C2 C 0.6427(4) 0.3823(3) -0.0053(2) 0.0358(6) Uani 1.000000
C3 C 0.5797(4) 0.3627(4) -0.1320(3) 0.0474(8) Uani 1.000000
C4 C 0.6886(5) 0.4990(5) -0.1796(3) 0.0551(8) Uani 1.000000
C5 C 0.8564(5) 0.6553(4) -0.1064(3) 0.0569(9) Uani 1.000000
C6 C 0.9197(4) 0.6779(4) 0.0155(3) 0.0505(8) Uani 1.000000
C7 C 0.8101(4) 0.5397(3) 0.0670(3) 0.0392(7) Uani 1.000000
C8 C 0.7191(4) 0.3377(3) 0.3112(2) 0.0382(7) Uani 1.000000
C9 C 0.7306(4) 0.1823(3) 0.3439(2) 0.0393(7) Uani 1.000000
C10 C 0.7503(4) 0.1528(3) 0.4616(2) 0.0386(7) Uani 1.000000
C11 C 0.7572(4) 0.2800(4) 0.5427(2) 0.0474(8) Uani 1.000000
C12 C 0.7461(4) 0.4350(4) 0.5081(3) 0.0504(8) Uani 1.000000
C13 C 0.7286(4) 0.4655(3) 0.3918(3) 0.0442(7) Uani 1.000000
C14 C 0.7662(4) -0.0144(4) 0.4964(3) 0.0478(8) Uani 1.000000
C15 C 0.8166(5) -0.0378(4) 0.6269(3) 0.0656(10) Uani 1.000000
H3 H 0.468600 0.260100 -0.181900 0.057000 Uiso 1.000000
H4 H 0.650000 0.488500 -0.263800 0.067000 Uiso 1.000000
H5 H 0.924800 0.745100 -0.143400 0.067000 Uiso 1.000000
H6 H 1.031400 0.780700 0.063200 0.062000 Uiso 1.000000
H9 H 0.724500 0.098200 0.288000 0.048000 Uiso 1.000000
H11 H 0.770900 0.261000 0.621400 0.058000 Uiso 1.000000
H12 H 0.750100 0.519600 0.562800 0.061000 Uiso 1.000000
H13 H 0.723300 0.570700 0.368400 0.054000 Uiso 1.000000
H15a H 0.946100 0.057900 0.675000 0.100000 Uiso 1.000000
H15b H 0.821100 -0.150900 0.635000 0.100000 Uiso 1.000000
H15c H 0.716700 -0.031900 0.655600 0.100000 Uiso 1.000000

loop_
_atom_site_aniso_label
_atom_site_aniso_U_11
_atom_site_aniso_U_22
_atom_site_aniso_U_33
_atom_site_aniso_U_12
_atom_site_aniso_U_13
_atom_site_aniso_U_23
O1 0.0577(15) 0.0525(14) 0.0569(15) -0.0024(11) 0.0209(13) 0.0103(12)
O2 0.0538(14) 0.0498(13) 0.0475(14) 0.0027(11) 0.0048(12) -0.0123(11)
O3 0.0965(18) 0.0453(13) 0.0616(16) 0.0351(13) 0.0222(14) 0.0076(12)
N1 0.0376(14) 0.0325(13) 0.0443(16) 0.0050(11) 0.0117(12) 0.0062(11)
N2 0.0404(14) 0.0303(12) 0.0341(14) 0.0107(11) 0.0098(12) 0.0031(11)
N3 0.0388(15) 0.0343(14) 0.0548(18) 0.0103(12) 0.0115(14) 0.0024(13)
C1 0.0336(15) 0.0286(14) 0.0398(17) 0.0080(12) 0.0087(14) 0.0003(13)
C2 0.0339(15) 0.0323(15) 0.0401(17) 0.0146(12) 0.0118(14) 0.0046(13)
C3 0.0449(18) 0.0515(18) 0.0411(19) 0.0200(15) 0.0112(15) 0.0036(15)
C4 0.058(2) 0.072(2) 0.0404(19) 0.0333(19) 0.0187(17) 0.0168(18)
C5 0.057(2) 0.058(2) 0.063(2) 0.0250(18) 0.0305(19) 0.0241(19)
C6 0.0403(18) 0.0438(18) 0.057(2) 0.0106(14) 0.0146(17) 0.0094(16)
C7 0.0369(16) 0.0337(15) 0.0430(18) 0.0135(13) 0.0119(14) 0.0070(14)
C8 0.0373(16) 0.0334(15) 0.0361(17) 0.0099(13) 0.0109(14) 0.0027(13)
C9 0.0372(16) 0.0330(15) 0.0385(17) 0.0111(13) 0.0085(14) -0.0022(13)
C10 0.0348(16) 0.0334(15) 0.0396(17) 0.0106(13) 0.0091(14) 0.0038(13)
C11 0.0503(19) 0.0508(18) 0.0370(18) 0.0186(15) 0.0152(15) 0.0054(15)
C12 0.062(2) 0.0478(18) 0.0415(19) 0.0240(16) 0.0186(16) -0.0025(15)
C13 0.0472(18) 0.0350(16) 0.0463(19) 0.0174(14) 0.0130(15) 0.0014(14)
C14 0.0456(19) 0.0422(18) 0.047(2) 0.0146(15) 0.0123(16) 0.0076(16)
C15 0.082(3) 0.067(2) 0.052(2) 0.036(2) 0.024(2) 0.0248(19)

loop_
_atom_type_symbol
_atom_type_scat_dispersion_real
_atom_type_scat_dispersion_imag
_atom_type_scat_Cromer_Mann_a1
_atom_type_scat_Cromer_Mann_a2
_atom_type_scat_Cromer_Mann_a3
_atom_type_scat_Cromer_Mann_a4
_atom_type_scat_Cromer_Mann_b1
_atom_type_scat_Cromer_Mann_b2
_atom_type_scat_Cromer_Mann_b3
_atom_type_scat_Cromer_Mann_b4
_atom_type_scat_Cromer_Mann_c
_atom_type_scat_source
_atom_type_scat_dispersion_source
H 0.00000 0.00000 0.49300 0.32291 0.14019 0.04081 10.51090 26.12570 3.14236 57.79970 0.0030380000826 'International Tables Volume C Table 6.1.1.4 (pp. 500-502)' custom
C 0.00330 0.00160 2.31000 1.02000 1.58860 0.86500 20.84390 10.20750 0.56870 51.65120 0.215599998832 'International Tables Volume C Table 6.1.1.4 (pp. 500-502)' custom
O 0.01060 0.00600 3.04850 2.28680 1.54630 0.86700 13.27710 5.70110 0.32390 32.90890 0.250800013542 'International Tables Volume C Table 6.1.1.4 (pp. 500-502)' custom
N 0.00610 0.00330 12.21260 3.13220 2.01250 1.16630 0.00570 9.89330 28.99750 0.58260 -11.5290002823 'International Tables Volume C Table 6.1.1.4 (pp. 500-502)' custom

loop_
_geom_angle_atom_site_label_1
_geom_angle_atom_site_label_2
_geom_angle_atom_site_label_3
_geom_angle
C7 N1 N2 104.5(2)
C1 N2 N1 111.0(2)
C8 N2 N1 116.1(2)
C8 N2 C1 132.9(2)
O2 N3 O1 123.7(2)
C1 N3 O1 120.4(2)
C1 N3 O2 115.9(3)
N3 C1 N2 122.8(2)
C2 C1 N2 109.0(2)
C2 C1 N3 127.9(3)
C3 C2 C1 137.0(3)
C7 C2 C1 103.2(2)
C7 C2 C3 119.8(3)
C4 C3 C2 117.4(3)
C5 C4 C3 122.2(3)
C6 C5 C4 121.6(3)
C7 C6 C5 117.3(3)
C2 C7 N1 112.3(2)
C6 C7 N1 126.1(3)
C6 C7 C2 121.6(3)
C9 C8 N2 120.8(2)
C13 C8 N2 117.2(2)
C13 C8 C9 121.9(3)
C10 C9 C8 119.1(3)
C11 C10 C9 119.3(2)
C14 C10 C9 118.6(2)
C14 C10 C11 122.1(3)
C12 C11 C10 120.6(3)
C13 C12 C11 120.2(3)
C12 C13 C8 118.9(2)
C10 C14 O3 120.0(3)
C15 C14 O3 120.2(3)
C15 C14 C10 119.7(3)

loop_
_geom_bond_atom_site_label_1
_geom_bond_atom_site_label_2
_geom_bond_distance
O1 N3 1.227(3)
O2 N3 1.239(3)
O3 C14 1.213(3)
N1 N2 1.354(3)
N1 C7 1.357(3)
N2 C1 1.366(3)
N2 C8 1.443(3)
N3 C1 1.427(3)
C1 C2 1.377(3)
C2 C3 1.407(4)
C2 C7 1.410(3)
C3 C4 1.367(4)
C4 C5 1.410(4)
C5 C6 1.350(4)
C6 C7 1.408(4)
C8 C9 1.377(3)
C8 C13 1.375(3)
C9 C10 1.392(3)
C10 C11 1.384(3)
C10 C14 1.490(4)
C11 C12 1.380(4)
C12 C13 1.381(4)
C14 C15 1.506(4)
